data_7717911
loop_
_publ_author_name
'Eilers, Marcel'
'B&#xfc;ltena, Saskia'
'Schwitalla, Kevin'
'Schmidtmann, Marc'
'Beckhaus, R&#xfc;diger'

_publ_section_title
;
 Synthesis, characterization and functionalization of titanium
 &#x3ba;<sup>1</sup><i>N</i> amidinato complexes from carbodiimides.
;
_journal_issue 5
_journal_name_full 'Dalton transactions (Cambridge, England : 2003)'
_journal_page_first 1972
_journal_page_last 1979
_journal_paper_doi 10.1039/d4dt03261f
_journal_volume 54
_journal_year 2025
_chemical_formula_structural Ti(C22H32N2)(C17H20NH)
_chemical_formula_sum 'C39 H53 N3 Ti'
_chemical_formula_weight 611.74
_space_group_crystal_system tetragonal
_space_group_IT_number 88
_space_group_name_Hall '-I 4ad'
_space_group_name_H-M_alt 'I 41/a :2'
_atom_sites_solution_hydrogens difmap
_atom_sites_solution_primary direct
_atom_sites_solution_secondary difmap
_audit_creation_method SHELXL-2018/3
_audit_update_record
;
2024-11-14 deposited with the CCDC.	2024-12-10 downloaded from the CCDC.
;
_cell_angle_alpha 90
_cell_angle_beta 90
_cell_angle_gamma 90
_cell_formula_units_Z 16
_cell_length_a 34.7739(9)
_cell_length_b 34.7739(9)
_cell_length_c 10.5045(3)
_cell_measurement_reflns_used 9847
_cell_measurement_temperature 100(2)
_cell_measurement_theta_max 33.96
_cell_measurement_theta_min 2.34
_cell_volume 12702.3(6)
_computing_cell_refinement 'Bruker SAINT V8.40B'
_computing_data_collection 'Bruker APEX3'
_computing_data_reduction 'Bruker SAINT V8.40B'
_computing_structure_refinement 'SHELXL-2018/3 (Sheldrick, 2018)'
_computing_structure_solution 'SHELXS-2013/1 (Sheldrick, 2013)'
_diffrn_ambient_temperature 100(2)
_diffrn_measured_fraction_theta_full 1.000
_diffrn_measured_fraction_theta_max 1.000
_diffrn_measurement_device_type 'Bruker APEX-II CCD'
_diffrn_measurement_method '\f and \w scans'
_diffrn_radiation_type MoK\a
_diffrn_radiation_wavelength 0.71073
_diffrn_reflns_av_R_equivalents 0.0618
_diffrn_reflns_av_unetI/netI 0.0274
_diffrn_reflns_Laue_measured_fraction_full 1.000
_diffrn_reflns_Laue_measured_fraction_max 1.000
_diffrn_reflns_limit_h_max 56
_diffrn_reflns_limit_h_min -56
_diffrn_reflns_limit_k_max 56
_diffrn_reflns_limit_k_min -56
_diffrn_reflns_limit_l_max 16
_diffrn_reflns_limit_l_min -16
_diffrn_reflns_number 209068
_diffrn_reflns_point_group_measured_fraction_full 1.000
_diffrn_reflns_point_group_measured_fraction_max 1.000
_diffrn_reflns_theta_full 25.242
_diffrn_reflns_theta_max 34.969
_diffrn_reflns_theta_min 1.656
_diffrn_source 'sealed tube'
_exptl_absorpt_coefficient_mu 0.302
_exptl_absorpt_correction_T_max 1.0000
_exptl_absorpt_correction_T_min 0.8633
_exptl_absorpt_correction_type numerical
_exptl_absorpt_process_details 'SADABS-2016/2 (Sheldrick)'
_exptl_crystal_colour red
_exptl_crystal_density_diffrn 1.280
_exptl_crystal_description block
_exptl_crystal_F_000 5280
_exptl_crystal_size_max 0.400
_exptl_crystal_size_mid 0.200
_exptl_crystal_size_min 0.200
_refine_diff_density_max 0.514
_refine_diff_density_min -0.347
_refine_diff_density_rms 0.060
_refine_ls_extinction_method none
_refine_ls_goodness_of_fit_ref 1.085
_refine_ls_hydrogen_treatment mixed
_refine_ls_matrix_type full
_refine_ls_number_parameters 396
_refine_ls_number_reflns 13938
_refine_ls_number_restraints 0
_refine_ls_restrained_S_all 1.085
_refine_ls_R_factor_all 0.0550
_refine_ls_R_factor_gt 0.0405
_refine_ls_shift/su_max 0.004
_refine_ls_shift/su_mean 0.000
_refine_ls_structure_factor_coef Fsqd
_refine_ls_weighting_details 'w=1/[\s^2^(Fo^2^)+(0.0450P)^2^+9.0000P] where P=(Fo^2^+2Fc^2^)/3'
_refine_ls_weighting_scheme calc
_refine_ls_wR_factor_gt 0.0957
_refine_ls_wR_factor_ref 0.1023
_reflns_Friedel_coverage 0.000
_reflns_number_gt 11376
_reflns_number_total 13938
_reflns_threshold_expression 'I > 2\s(I)'
_cod_data_source_file d4dt03261f2.cif
_cod_data_source_block 8
_cod_original_cell_volume 12702.3(7)
_cod_original_sg_symbol_H-M 'I 41/a'
_cod_database_code 7717911
_shelx_shelxl_version_number 2018/3
_shelx_space_group_comment
;
The symmetry employed for this shelxl refinement is uniquely defined
by the following loop, which should always be used as a source of
symmetry information in preference to the above space-group names.
They are only intended as comments.
;
_shelx_estimated_absorpt_t_min 0.889
_shelx_estimated_absorpt_t_max 0.942
_exptl_absorpt_special_details
;
 numerical absorption correction followed by scaling based on
 symmetry-related measurements (multi-scan)
;

loop_
_space_group_symop_operation_xyz
'x, y, z'
'-x+1/2, -y, z+1/2'
'-y+3/4, x+1/4, z+1/4'
'y+3/4, -x+3/4, z+3/4'
'x+1/2, y+1/2, z+1/2'
'-x+1, -y+1/2, z+1'
'-y+5/4, x+3/4, z+3/4'
'y+5/4, -x+5/4, z+5/4'
'-x, -y, -z'
'x-1/2, y, -z-1/2'
'y-3/4, -x-1/4, -z-1/4'
'-y-3/4, x-3/4, -z-3/4'
'-x+1/2, -y+1/2, -z+1/2'
'x, y+1/2, -z'
'y-1/4, -x+1/4, -z+1/4'
'-y-1/4, x-1/4, -z-1/4'

loop_
_atom_site_label
_atom_site_type_symbol
_atom_site_fract_x
_atom_site_fract_y
_atom_site_fract_z
_atom_site_U_iso_or_equiv
_atom_site_adp_type
_atom_site_occupancy
_atom_site_site_symmetry_order
_atom_site_calc_flag
_atom_site_refinement_flags_posn
_atom_site_refinement_flags_adp
_atom_site_refinement_flags_occupancy
_atom_site_disorder_assembly
_atom_site_disorder_group
Ti1 Ti 0.32812(2) 0.68807(2) 0.51086(2) 0.00955(4) Uani 1 1 d . . . . .
N1 N 0.28495(2) 0.64774(2) 0.50295(7) 0.01102(13) Uani 1 1 d . . . . .
N2 N 0.22308(2) 0.66529(3) 0.40843(8) 0.01611(15) Uani 1 1 d . . . . .
N3 N 0.37445(2) 0.65792(2) 0.55483(8) 0.01361(14) Uani 1 1 d . . . . .
H3 H 0.3818(4) 0.6413(4) 0.4966(15) 0.023(4) Uiso 1 1 d . . . . .
C1 C 0.30977(3) 0.67891(3) 0.28926(8) 0.01196(14) Uani 1 1 d . . . . .
C2 C 0.34959(3) 0.67176(3) 0.30251(8) 0.01378(15) Uani 1 1 d . . . . .
H2 H 0.361872 0.647640 0.290300 0.017 Uiso 1 1 calc R U . . .
C3 C 0.36818(3) 0.70654(3) 0.33705(9) 0.01809(18) Uani 1 1 d . . . . .
H3A H 0.394958 0.709847 0.351257 0.022 Uiso 1 1 calc R U . . .
C4 C 0.33986(3) 0.73523(3) 0.34646(9) 0.01959(19) Uani 1 1 d . . . . .
H4 H 0.344194 0.761462 0.367252 0.024 Uiso 1 1 calc R U . . .
C5 C 0.30379(3) 0.71829(3) 0.31963(9) 0.01594(17) Uani 1 1 d . . . . .
H5 H 0.279648 0.731072 0.321579 0.019 Uiso 1 1 calc R U . . .
C6 C 0.27727(3) 0.65042(3) 0.27099(8) 0.01105(14) Uani 1 1 d . . . . .
C7 C 0.25070(3) 0.66238(3) 0.15854(9) 0.01550(16) Uani 1 1 d . . . . .
H7 H 0.240701 0.688949 0.173746 0.019 Uiso 1 1 calc R U . . .
C8 C 0.21664(3) 0.63441(3) 0.14354(10) 0.02023(19) Uani 1 1 d . . . . .
H8A H 0.200732 0.634791 0.221690 0.024 Uiso 1 1 calc R U . . .
H8B H 0.200320 0.642654 0.071289 0.024 Uiso 1 1 calc R U . . .
C9 C 0.23145(3) 0.59362(3) 0.11972(10) 0.02003(19) Uani 1 1 d . . . . .
H9 H 0.209187 0.575518 0.113457 0.024 Uiso 1 1 calc R U . . .
C10 C 0.25742(3) 0.58157(3) 0.23090(9) 0.01732(17) Uani 1 1 d . . . . .
H10A H 0.266811 0.555038 0.216762 0.021 Uiso 1 1 calc R U . . .
H10B H 0.242427 0.581856 0.311020 0.021 Uiso 1 1 calc R U . . .
C11 C 0.29195(3) 0.60912(3) 0.24289(8) 0.01248(15) Uani 1 1 d . . . . .
H11 H 0.308996 0.600386 0.313884 0.015 Uiso 1 1 calc R U . . .
C12 C 0.27407(3) 0.66174(3) 0.03371(9) 0.01773(17) Uani 1 1 d . . . . .
H12A H 0.257748 0.670721 -0.037558 0.021 Uiso 1 1 calc R U . . .
H12B H 0.296313 0.679371 0.041070 0.021 Uiso 1 1 calc R U . . .
C13 C 0.25426(3) 0.59293(3) -0.00540(10) 0.02118(19) Uani 1 1 d . . . . .
H13A H 0.263677 0.566565 -0.022534 0.025 Uiso 1 1 calc R U . . .
H13B H 0.237494 0.600851 -0.076915 0.025 Uiso 1 1 calc R U . . .
C14 C 0.31434(3) 0.60768(3) 0.11623(9) 0.01515(16) Uani 1 1 d . . . . .
H14A H 0.337109 0.624697 0.121480 0.018 Uiso 1 1 calc R U . . .
H14B H 0.323428 0.581124 0.100413 0.018 Uiso 1 1 calc R U . . .
C15 C 0.28839(3) 0.62068(3) 0.00626(9) 0.01697(17) Uani 1 1 d . . . . .
H15 H 0.303415 0.620543 -0.074900 0.020 Uiso 1 1 calc R U . . .
C16 C 0.25804(3) 0.65392(3) 0.40347(8) 0.01151(14) Uani 1 1 d . . . . .
C17 C 0.27377(3) 0.62163(3) 0.60882(8) 0.01372(15) Uani 1 1 d . . . . .
H17 H 0.265106 0.637603 0.682612 0.016 Uiso 1 1 calc R U . . .
C18 C 0.30871(3) 0.59797(3) 0.64992(10) 0.01828(18) Uani 1 1 d . . . . .
H18A H 0.318577 0.583495 0.576845 0.027 Uiso 1 1 calc R U . . .
H18B H 0.301148 0.580034 0.717379 0.027 Uiso 1 1 calc R U . . .
H18C H 0.328794 0.615228 0.681871 0.027 Uiso 1 1 calc R U . . .
C19 C 0.24196(3) 0.59267(3) 0.57638(11) 0.0231(2) Uani 1 1 d . . . . .
H19A H 0.219630 0.606385 0.542078 0.035 Uiso 1 1 calc R U . . .
H19B H 0.234437 0.578729 0.653547 0.035 Uiso 1 1 calc R U . . .
H19C H 0.251496 0.574382 0.512786 0.035 Uiso 1 1 calc R U . . .
C20 C 0.20579(3) 0.67995(3) 0.52549(10) 0.02003(19) Uani 1 1 d . . . . .
H20 H 0.221439 0.671943 0.600836 0.024 Uiso 1 1 calc R U . . .
C21 C 0.16474(3) 0.66479(5) 0.53779(14) 0.0369(3) Uani 1 1 d . . . . .
H21A H 0.150275 0.671015 0.460428 0.055 Uiso 1 1 calc R U . . .
H21B H 0.152274 0.676790 0.611427 0.055 Uiso 1 1 calc R U . . .
H21C H 0.165334 0.636833 0.549426 0.055 Uiso 1 1 calc R U . . .
C22 C 0.20535(4) 0.72372(4) 0.51404(11) 0.0280(3) Uani 1 1 d . . . . .
H22A H 0.231503 0.733020 0.497854 0.042 Uiso 1 1 calc R U . . .
H22B H 0.195723 0.734941 0.593457 0.042 Uiso 1 1 calc R U . . .
H22C H 0.188551 0.731289 0.443458 0.042 Uiso 1 1 calc R U . . .
C23 C 0.35421(2) 0.70685(2) 0.71462(8) 0.01057(14) Uani 1 1 d . . . . .
C24 C 0.31659(3) 0.69276(3) 0.73765(8) 0.01171(14) Uani 1 1 d . . . . .
H24 H 0.310421 0.670526 0.786088 0.014 Uiso 1 1 calc R U . . .
C25 C 0.28989(3) 0.71702(3) 0.67715(9) 0.01447(16) Uani 1 1 d . . . . .
H25 H 0.262718 0.714258 0.678628 0.017 Uiso 1 1 calc R U . . .
C26 C 0.31060(3) 0.74616(3) 0.61392(9) 0.01570(16) Uani 1 1 d . . . . .
H26 H 0.299882 0.766434 0.564788 0.019 Uiso 1 1 calc R U . . .
C27 C 0.35041(3) 0.73980(3) 0.63678(9) 0.01340(15) Uani 1 1 d . . . . .
H27 H 0.370945 0.755086 0.605150 0.016 Uiso 1 1 calc R U . . .
C28 C 0.39061(2) 0.68664(3) 0.75984(8) 0.01125(14) Uani 1 1 d . . . . .
C29 C 0.42619(3) 0.71386(3) 0.75189(10) 0.01656(17) Uani 1 1 d . . . . .
H29 H 0.431266 0.720664 0.660936 0.020 Uiso 1 1 calc R U . . .
C30 C 0.46196(3) 0.69405(3) 0.80900(11) 0.0214(2) Uani 1 1 d . . . . .
H30A H 0.467333 0.670041 0.761563 0.026 Uiso 1 1 calc R U . . .
H30B H 0.484528 0.711185 0.799971 0.026 Uiso 1 1 calc R U . . .
C31 C 0.45571(3) 0.68459(4) 0.95066(11) 0.0257(2) Uani 1 1 d . . . . .
H31 H 0.479229 0.671883 0.985780 0.031 Uiso 1 1 calc R U . . .
C32 C 0.42117(3) 0.65781(4) 0.96561(10) 0.0237(2) Uani 1 1 d . . . . .
H32A H 0.416208 0.653131 1.057115 0.028 Uiso 1 1 calc R U . . .
H32B H 0.426734 0.632795 0.924595 0.028 Uiso 1 1 calc R U . . .
C33 C 0.38538(3) 0.67611(3) 0.90369(9) 0.01766(18) Uani 1 1 d . . . . .
H33 H 0.363027 0.658235 0.912969 0.021 Uiso 1 1 calc R U . . .
C34 C 0.41913(3) 0.75100(3) 0.82961(12) 0.0253(2) Uani 1 1 d . . . . .
H34A H 0.441933 0.767949 0.823736 0.030 Uiso 1 1 calc R U . . .
H34B H 0.396784 0.765014 0.794159 0.030 Uiso 1 1 calc R U . . .
C35 C 0.44752(4) 0.72169(4) 1.02497(13) 0.0353(3) Uani 1 1 d . . . . .
H35A H 0.469724 0.739390 1.018145 0.042 Uiso 1 1 calc R U . . .
H35B H 0.443393 0.715676 1.116069 0.042 Uiso 1 1 calc R U . . .
C36 C 0.37721(3) 0.71335(4) 0.97827(10) 0.0266(2) Uani 1 1 d . . . . .
H36A H 0.354002 0.725992 0.943211 0.032 Uiso 1 1 calc R U . . .
H36B H 0.372169 0.707054 1.068654 0.032 Uiso 1 1 calc R U . . .
C37 C 0.41144(4) 0.74080(4) 0.96936(12) 0.0305(3) Uani 1 1 d . . . . .
H37 H 0.405611 0.764809 1.018080 0.037 Uiso 1 1 calc R U . . .
C38 C 0.39462(2) 0.65229(3) 0.66783(9) 0.01139(14) Uani 1 1 d . . . . .
C39 C 0.41476(3) 0.61952(3) 0.68558(10) 0.01795(18) Uani 1 1 d . . . . .
H39A H 0.415137 0.600375 0.621058 0.022 Uiso 1 1 calc R U . . .
H39B H 0.428540 0.615602 0.762576 0.022 Uiso 1 1 calc R U . . .

loop_
_atom_site_aniso_label
_atom_site_aniso_U_11
_atom_site_aniso_U_22
_atom_site_aniso_U_33
_atom_site_aniso_U_23
_atom_site_aniso_U_13
_atom_site_aniso_U_12
Ti1 0.01209(7) 0.00948(6) 0.00708(6) 0.00002(5) -0.00122(5) -0.00016(5)
N1 0.0125(3) 0.0124(3) 0.0082(3) 0.0011(2) -0.0016(2) -0.0009(2)
N2 0.0131(3) 0.0225(4) 0.0127(3) -0.0043(3) -0.0012(3) 0.0032(3)
N3 0.0160(3) 0.0151(3) 0.0097(3) -0.0033(3) -0.0013(3) 0.0035(3)
C1 0.0157(4) 0.0125(3) 0.0077(3) 0.0007(3) -0.0012(3) -0.0009(3)
C2 0.0149(4) 0.0179(4) 0.0086(3) -0.0008(3) 0.0005(3) -0.0026(3)
C3 0.0212(4) 0.0232(4) 0.0099(4) 0.0014(3) 0.0002(3) -0.0098(4)
C4 0.0331(5) 0.0146(4) 0.0111(4) 0.0027(3) -0.0026(4) -0.0087(4)
C5 0.0253(5) 0.0122(4) 0.0103(4) 0.0013(3) -0.0032(3) 0.0004(3)
C6 0.0122(3) 0.0130(3) 0.0079(3) -0.0003(3) -0.0020(3) 0.0004(3)
C7 0.0173(4) 0.0192(4) 0.0100(4) 0.0000(3) -0.0042(3) 0.0029(3)
C8 0.0147(4) 0.0328(5) 0.0132(4) -0.0030(4) -0.0048(3) 0.0001(4)
C9 0.0193(4) 0.0270(5) 0.0138(4) -0.0047(4) -0.0024(3) -0.0082(4)
C10 0.0206(4) 0.0178(4) 0.0136(4) -0.0021(3) -0.0002(3) -0.0059(3)
C11 0.0148(4) 0.0127(3) 0.0099(3) -0.0012(3) -0.0006(3) -0.0004(3)
C12 0.0227(4) 0.0214(4) 0.0091(4) 0.0012(3) -0.0024(3) 0.0003(4)
C13 0.0242(5) 0.0269(5) 0.0124(4) -0.0053(4) -0.0023(3) -0.0063(4)
C14 0.0175(4) 0.0162(4) 0.0117(4) -0.0032(3) 0.0010(3) -0.0003(3)
C15 0.0207(4) 0.0213(4) 0.0089(4) -0.0030(3) 0.0000(3) -0.0031(3)
C16 0.0121(3) 0.0132(3) 0.0092(3) -0.0010(3) -0.0016(3) 0.0001(3)
C17 0.0163(4) 0.0156(4) 0.0093(3) 0.0019(3) -0.0007(3) -0.0033(3)
C18 0.0240(5) 0.0151(4) 0.0158(4) 0.0042(3) -0.0024(3) 0.0009(3)
C19 0.0265(5) 0.0250(5) 0.0177(4) 0.0047(4) -0.0039(4) -0.0136(4)
C20 0.0126(4) 0.0325(5) 0.0150(4) -0.0075(4) -0.0010(3) 0.0048(4)
C21 0.0144(5) 0.0659(10) 0.0303(6) -0.0172(6) 0.0040(4) -0.0018(5)
C22 0.0299(6) 0.0341(6) 0.0200(5) -0.0091(4) -0.0081(4) 0.0198(5)
C23 0.0117(3) 0.0123(3) 0.0076(3) -0.0014(3) -0.0006(3) 0.0006(3)
C24 0.0119(3) 0.0136(3) 0.0096(3) -0.0013(3) -0.0002(3) 0.0009(3)
C25 0.0129(4) 0.0176(4) 0.0129(4) -0.0046(3) -0.0025(3) 0.0042(3)
C26 0.0206(4) 0.0120(4) 0.0145(4) -0.0021(3) -0.0055(3) 0.0049(3)
C27 0.0179(4) 0.0112(3) 0.0111(3) -0.0003(3) -0.0029(3) -0.0014(3)
C28 0.0103(3) 0.0148(4) 0.0087(3) -0.0013(3) -0.0007(3) 0.0015(3)
C29 0.0127(4) 0.0175(4) 0.0195(4) -0.0057(3) -0.0017(3) -0.0016(3)
C30 0.0117(4) 0.0247(5) 0.0278(5) -0.0105(4) -0.0041(4) 0.0010(3)
C31 0.0197(5) 0.0350(6) 0.0225(5) -0.0137(4) -0.0111(4) 0.0133(4)
C32 0.0230(5) 0.0354(6) 0.0126(4) 0.0001(4) -0.0041(4) 0.0148(4)
C33 0.0159(4) 0.0282(5) 0.0088(4) 0.0017(3) -0.0005(3) 0.0086(4)
C34 0.0218(5) 0.0200(5) 0.0340(6) -0.0127(4) -0.0111(4) 0.0024(4)
C35 0.0309(6) 0.0441(7) 0.0311(6) -0.0241(6) -0.0196(5) 0.0197(5)
C36 0.0253(5) 0.0438(7) 0.0108(4) -0.0077(4) -0.0042(4) 0.0201(5)
C37 0.0297(6) 0.0364(6) 0.0253(5) -0.0213(5) -0.0157(4) 0.0181(5)
C38 0.0093(3) 0.0134(3) 0.0115(3) -0.0006(3) -0.0002(3) -0.0002(3)
C39 0.0180(4) 0.0159(4) 0.0199(4) -0.0032(3) -0.0057(3) 0.0038(3)

loop_
_atom_type_symbol
_atom_type_description
_atom_type_scat_dispersion_real
_atom_type_scat_dispersion_imag
_atom_type_scat_source
C C 0.0033 0.0016 'International Tables Vol C Tables 4.2.6.8 and 6.1.1.4'
H H 0.0000 0.0000 'International Tables Vol C Tables 4.2.6.8 and 6.1.1.4'
N N 0.0061 0.0033 'International Tables Vol C Tables 4.2.6.8 and 6.1.1.4'
Ti Ti 0.2776 0.4457 'International Tables Vol C Tables 4.2.6.8 and 6.1.1.4'

loop_
_geom_angle_atom_site_label_1
_geom_angle_atom_site_label_2
_geom_angle_atom_site_label_3
_geom_angle
_geom_angle_site_symmetry_1
_geom_angle_site_symmetry_3
_geom_angle_publ_flag
N3 Ti1 N1 104.04(3) . . ?
N3 Ti1 C27 90.32(3) . . ?
N1 Ti1 C27 141.37(3) . . ?
N3 Ti1 C26 123.67(3) . . ?
N1 Ti1 C26 114.32(3) . . ?
C27 Ti1 C26 34.96(3) . . ?
N3 Ti1 C2 80.39(3) . . ?
N1 Ti1 C2 91.68(3) . . ?
C27 Ti1 C2 126.37(3) . . ?
C26 Ti1 C2 134.68(3) . . ?
N3 Ti1 C3 81.13(4) . . ?
N1 Ti1 C3 125.40(3) . . ?
C27 Ti1 C3 91.83(3) . . ?
C26 Ti1 C3 105.68(4) . . ?
C2 Ti1 C3 34.64(3) . . ?
N3 Ti1 C23 68.29(3) . . ?
N1 Ti1 C23 119.64(3) . . ?
C27 Ti1 C23 34.40(3) . . ?
C26 Ti1 C23 57.42(3) . . ?
C2 Ti1 C23 139.59(3) . . ?
C3 Ti1 C23 112.73(3) . . ?
N3 Ti1 C25 120.04(3) . . ?
N1 Ti1 C25 84.93(3) . . ?
C27 Ti1 C25 57.21(3) . . ?
C26 Ti1 C25 34.24(3) . . ?
C2 Ti1 C25 159.52(3) . . ?
C3 Ti1 C25 139.74(4) . . ?
C23 Ti1 C25 56.84(3) . . ?
N3 Ti1 C4 112.92(4) . . ?
N1 Ti1 C4 123.88(3) . . ?
C27 Ti1 C4 80.10(3) . . ?
C26 Ti1 C4 77.97(4) . . ?
C2 Ti1 C4 56.75(4) . . ?
C3 Ti1 C4 34.04(4) . . ?
C23 Ti1 C4 112.74(3) . . ?
C25 Ti1 C4 109.09(4) . . ?
N3 Ti1 C5 135.18(4) . . ?
N1 Ti1 C5 90.42(3) . . ?
C27 Ti1 C5 104.40(3) . . ?
C26 Ti1 C5 85.37(3) . . ?
C2 Ti1 C5 56.64(3) . . ?
C3 Ti1 C5 56.75(4) . . ?
C23 Ti1 C5 138.57(3) . . ?
C25 Ti1 C5 103.12(3) . . ?
C4 Ti1 C5 34.00(4) . . ?
N3 Ti1 C24 86.60(3) . . ?
N1 Ti1 C24 87.97(3) . . ?
C27 Ti1 C24 56.80(3) . . ?
C26 Ti1 C24 56.70(3) . . ?
C2 Ti1 C24 166.50(3) . . ?
C3 Ti1 C24 146.30(3) . . ?
C23 Ti1 C24 34.10(3) . . ?
C25 Ti1 C24 33.81(3) . . ?
C4 Ti1 C24 133.28(3) . . ?
C5 Ti1 C24 136.85(3) . . ?
N3 Ti1 C1 111.57(3) . . ?
N1 Ti1 C1 71.38(3) . . ?
C27 Ti1 C1 136.11(3) . . ?
C26 Ti1 C1 118.73(3) . . ?
C2 Ti1 C1 34.12(3) . . ?
C3 Ti1 C1 57.07(3) . . ?
C23 Ti1 C1 168.93(3) . . ?
C25 Ti1 C1 127.00(3) . . ?
C4 Ti1 C1 56.61(3) . . ?
C5 Ti1 C1 34.05(3) . . ?
C24 Ti1 C1 154.97(3) . . ?
C16 N1 C17 118.08(7) . . ?
C16 N1 Ti1 114.08(6) . . ?
C17 N1 Ti1 125.24(6) . . ?
C16 N2 C20 122.22(8) . . ?
C38 N3 Ti1 133.17(6) . . ?
C38 N3 H3 110.7(10) . . ?
Ti1 N3 H3 115.0(10) . . ?
C2 C1 C5 106.89(8) . . ?
C2 C1 C6 128.90(8) . . ?
C5 C1 C6 123.33(8) . . ?
C2 C1 Ti1 70.86(5) . . ?
C5 C1 Ti1 72.40(5) . . ?
C6 C1 Ti1 113.72(6) . . ?
C1 C2 C3 108.76(9) . . ?
C1 C2 Ti1 75.02(5) . . ?
C3 C2 Ti1 72.82(5) . . ?
C1 C2 H2 125.6 . . ?
C3 C2 H2 125.6 . . ?
Ti1 C2 H2 118.4 . . ?
C4 C3 C2 107.68(9) . . ?
C4 C3 Ti1 74.21(6) . . ?
C2 C3 Ti1 72.54(5) . . ?
C4 C3 H3A 126.2 . . ?
C2 C3 H3A 126.2 . . ?
Ti1 C3 H3A 119.0 . . ?
C3 C4 C5 108.18(9) . . ?
C3 C4 Ti1 71.75(6) . . ?
C5 C4 Ti1 73.14(5) . . ?
C3 C4 H4 125.9 . . ?
C5 C4 H4 125.9 . . ?
Ti1 C4 H4 120.9 . . ?
C4 C5 C1 108.44(9) . . ?
C4 C5 Ti1 72.85(5) . . ?
C1 C5 Ti1 73.55(5) . . ?
C4 C5 H5 125.8 . . ?
C1 C5 H5 125.8 . . ?
Ti1 C5 H5 119.6 . . ?
C1 C6 C16 99.02(7) . . ?
C1 C6 C11 112.58(7) . . ?
C16 C6 C11 112.68(7) . . ?
C1 C6 C7 111.35(7) . . ?
C16 C6 C7 113.86(7) . . ?
C11 C6 C7 107.34(7) . . ?
C8 C7 C12 107.99(8) . . ?
C8 C7 C6 111.43(8) . . ?
C12 C7 C6 109.18(8) . . ?
C8 C7 H7 109.4 . . ?
C12 C7 H7 109.4 . . ?
C6 C7 H7 109.4 . . ?
C9 C8 C7 110.07(8) . . ?
C9 C8 H8A 109.6 . . ?
C7 C8 H8A 109.6 . . ?
C9 C8 H8B 109.6 . . ?
C7 C8 H8B 109.6 . . ?
H8A C8 H8B 108.2 . . ?
C8 C9 C10 109.08(8) . . ?
C8 C9 C13 109.18(9) . . ?
C10 C9 C13 110.08(9) . . ?
C8 C9 H9 109.5 . . ?
C10 C9 H9 109.5 . . ?
C13 C9 H9 109.5 . . ?
C9 C10 C11 110.54(8) . . ?
C9 C10 H10A 109.5 . . ?
C11 C10 H10A 109.5 . . ?
C9 C10 H10B 109.5 . . ?
C11 C10 H10B 109.5 . . ?
H10A C10 H10B 108.1 . . ?
C10 C11 C14 107.62(7) . . ?
C10 C11 C6 109.54(8) . . ?
C14 C11 C6 111.11(7) . . ?
C10 C11 H11 109.5 . . ?
C14 C11 H11 109.5 . . ?
C6 C11 H11 109.5 . . ?
C15 C12 C7 110.05(8) . . ?
C15 C12 H12A 109.6 . . ?
C7 C12 H12A 109.7 . . ?
C15 C12 H12B 109.7 . . ?
C7 C12 H12B 109.6 . . ?
H12A C12 H12B 108.2 . . ?
C15 C13 C9 108.74(8) . . ?
C15 C13 H13A 109.9 . . ?
C9 C13 H13A 109.9 . . ?
C15 C13 H13B 109.9 . . ?
C9 C13 H13B 109.9 . . ?
H13A C13 H13B 108.3 . . ?
C15 C14 C11 110.05(8) . . ?
C15 C14 H14A 109.7 . . ?
C11 C14 H14A 109.6 . . ?
C15 C14 H14B 109.6 . . ?
C11 C14 H14B 109.7 . . ?
H14A C14 H14B 108.2 . . ?
C14 C15 C13 109.26(8) . . ?
C14 C15 C12 108.82(8) . . ?
C13 C15 C12 110.37(9) . . ?
C14 C15 H15 109.5 . . ?
C13 C15 H15 109.5 . . ?
C12 C15 H15 109.5 . . ?
N2 C16 N1 130.04(8) . . ?
N2 C16 C6 118.11(8) . . ?
N1 C16 C6 111.41(7) . . ?
N1 C17 C18 109.38(8) . . ?
N1 C17 C19 115.02(8) . . ?
C18 C17 C19 106.39(8) . . ?
N1 C17 H17 108.6 . . ?
C18 C17 H17 108.6 . . ?
C19 C17 H17 108.6 . . ?
C17 C18 H18A 109.5 . . ?
C17 C18 H18B 109.5 . . ?
H18A C18 H18B 109.5 . . ?
C17 C18 H18C 109.5 . . ?
H18A C18 H18C 109.5 . . ?
H18B C18 H18C 109.5 . . ?
C17 C19 H19A 109.5 . . ?
C17 C19 H19B 109.5 . . ?
H19A C19 H19B 109.5 . . ?
C17 C19 H19C 109.5 . . ?
H19A C19 H19C 109.5 . . ?
H19B C19 H19C 109.5 . . ?
N2 C20 C22 106.60(9) . . ?
N2 C20 C21 109.60(9) . . ?
C22 C20 C21 109.96(10) . . ?
N2 C20 H20 110.2 . . ?
C22 C20 H20 110.2 . . ?
C21 C20 H20 110.2 . . ?
C20 C21 H21A 109.5 . . ?
C20 C21 H21B 109.5 . . ?
H21A C21 H21B 109.5 . . ?
C20 C21 H21C 109.5 . . ?
H21A C21 H21C 109.5 . . ?
H21B C21 H21C 109.5 . . ?
C20 C22 H22A 109.5 . . ?
C20 C22 H22B 109.5 . . ?
H22A C22 H22B 109.5 . . ?
C20 C22 H22C 109.5 . . ?
H22A C22 H22C 109.5 . . ?
H22B C22 H22C 109.5 . . ?
C27 C23 C24 107.01(8) . . ?
C27 C23 C28 129.18(8) . . ?
C24 C23 C28 123.63(8) . . ?
C27 C23 Ti1 70.82(5) . . ?
C24 C23 Ti1 73.21(5) . . ?
C28 C23 Ti1 117.63(6) . . ?
C25 C24 C23 108.94(8) . . ?
C25 C24 Ti1 72.84(5) . . ?
C23 C24 Ti1 72.70(5) . . ?
C25 C24 H24 125.5 . . ?
C23 C24 H24 125.5 . . ?
Ti1 C24 H24 120.6 . . ?
C24 C25 C26 107.88(8) . . ?
C24 C25 Ti1 73.35(5) . . ?
C26 C25 Ti1 71.19(5) . . ?
C24 C25 H25 126.1 . . ?
C26 C25 H25 126.1 . . ?
Ti1 C25 H25 121.2 . . ?
C25 C26 C27 107.82(8) . . ?
C25 C26 Ti1 74.58(5) . . ?
C27 C26 Ti1 72.22(5) . . ?
C25 C26 H26 126.1 . . ?
C27 C26 H26 126.1 . . ?
Ti1 C26 H26 119.0 . . ?
C23 C27 C26 108.33(8) . . ?
C23 C27 Ti1 74.78(5) . . ?
C26 C27 Ti1 72.82(5) . . ?
C23 C27 H27 125.8 . . ?
C26 C27 H27 125.8 . . ?
Ti1 C27 H27 118.5 . . ?
C23 C28 C38 103.71(7) . . ?
C23 C28 C29 111.24(7) . . ?
C38 C28 C29 111.37(7) . . ?
C23 C28 C33 108.21(7) . . ?
C38 C28 C33 115.73(8) . . ?
C29 C28 C33 106.60(8) . . ?
C30 C29 C34 107.18(8) . . ?
C30 C29 C28 110.34(8) . . ?
C34 C29 C28 110.63(8) . . ?
C30 C29 H29 109.6 . . ?
C34 C29 H29 109.6 . . ?
C28 C29 H29 109.6 . . ?
C31 C30 C29 110.94(9) . . ?
C31 C30 H30A 109.5 . . ?
C29 C30 H30A 109.5 . . ?
C31 C30 H30B 109.5 . . ?
C29 C30 H30B 109.5 . . ?
H30A C30 H30B 108.0 . . ?
C32 C31 C35 108.30(10) . . ?
C32 C31 C30 109.90(8) . . ?
C35 C31 C30 109.77(11) . . ?
C32 C31 H31 109.6 . . ?
C35 C31 H31 109.6 . . ?
C30 C31 H31 109.6 . . ?
C31 C32 C33 109.86(10) . . ?
C31 C32 H32A 109.7 . . ?
C33 C32 H32A 109.7 . . ?
C31 C32 H32B 109.7 . . ?
C33 C32 H32B 109.7 . . ?
H32A C32 H32B 108.2 . . ?
C36 C33 C32 106.34(9) . . ?
C36 C33 C28 108.41(9) . . ?
C32 C33 C28 114.21(8) . . ?
C36 C33 H33 109.3 . . ?
C32 C33 H33 109.3 . . ?
C28 C33 H33 109.3 . . ?
C37 C34 C29 109.86(10) . . ?
C37 C34 H34A 109.7 . . ?
C29 C34 H34A 109.7 . . ?
C37 C34 H34B 109.7 . . ?
C29 C34 H34B 109.7 . . ?
H34A C34 H34B 108.2 . . ?
C31 C35 C37 108.79(9) . . ?
C31 C35 H35A 109.9 . . ?
C37 C35 H35A 109.9 . . ?
C31 C35 H35B 109.9 . . ?
C37 C35 H35B 109.9 . . ?
H35A C35 H35B 108.3 . . ?
C37 C36 C33 110.51(9) . . ?
C37 C36 H36A 109.5 . . ?
C33 C36 H36A 109.5 . . ?
C37 C36 H36B 109.5 . . ?
C33 C36 H36B 109.5 . . ?
H36A C36 H36B 108.1 . . ?
C36 C37 C34 109.80(9) . . ?
C36 C37 C35 110.05(12) . . ?
C34 C37 C35 108.77(11) . . ?
C36 C37 H37 109.4 . . ?
C34 C37 H37 109.4 . . ?
C35 C37 H37 109.4 . . ?
C39 C38 N3 119.83(8) . . ?
C39 C38 C28 127.86(8) . . ?
N3 C38 C28 112.30(7) . . ?
C38 C39 H39A 120.0 . . ?
C38 C39 H39B 120.0 . . ?
H39A C39 H39B 120.0 . . ?

loop_
_geom_bond_atom_site_label_1
_geom_bond_atom_site_label_2
_geom_bond_distance
_geom_bond_site_symmetry_2
_geom_bond_publ_flag
Ti1 N3 1.9768(8) . ?
Ti1 N1 2.0562(8) . ?
Ti1 C27 2.3635(9) . ?
Ti1 C26 2.3713(9) . ?
Ti1 C2 2.3809(9) . ?
Ti1 C3 2.3846(10) . ?
Ti1 C23 2.4147(9) . ?
Ti1 C25 2.4149(9) . ?
Ti1 C4 2.4161(10) . ?
Ti1 C5 2.4198(9) . ?
Ti1 C24 2.4213(9) . ?
Ti1 C1 2.4347(9) . ?
N1 C16 1.4191(11) . ?
N1 C17 1.4873(12) . ?
N2 C16 1.2797(12) . ?
N2 C20 1.4604(13) . ?
N3 C38 1.3926(12) . ?
N3 H3 0.879(16) . ?
C1 C2 1.4138(13) . ?
C1 C5 1.4215(13) . ?
C1 C6 1.5150(13) . ?
C2 C3 1.4186(14) . ?
C2 H2 0.9500 . ?
C3 C4 1.4054(16) . ?
C3 H3A 0.9500 . ?
C4 C5 1.4141(15) . ?
C4 H4 0.9500 . ?
C5 H5 0.9500 . ?
C6 C16 1.5488(12) . ?
C6 C11 1.5523(13) . ?
C6 C7 1.5564(13) . ?
C7 C8 1.5408(15) . ?
C7 C12 1.5428(14) . ?
C7 H7 1.0000 . ?
C8 C9 1.5296(16) . ?
C8 H8A 0.9900 . ?
C8 H8B 0.9900 . ?
C9 C10 1.5345(15) . ?
C9 C13 1.5353(15) . ?
C9 H9 1.0000 . ?
C10 C11 1.5412(13) . ?
C10 H10A 0.9900 . ?
C10 H10B 0.9900 . ?
C11 C14 1.5425(13) . ?
C11 H11 1.0000 . ?
C12 C15 1.5395(15) . ?
C12 H12A 0.9900 . ?
C12 H12B 0.9900 . ?
C13 C15 1.5345(15) . ?
C13 H13A 0.9900 . ?
C13 H13B 0.9900 . ?
C14 C15 1.5341(14) . ?
C14 H14A 0.9900 . ?
C14 H14B 0.9900 . ?
C15 H15 1.0000 . ?
C17 C18 1.5295(14) . ?
C17 C19 1.5345(14) . ?
C17 H17 1.0000 . ?
C18 H18A 0.9800 . ?
C18 H18B 0.9800 . ?
C18 H18C 0.9800 . ?
C19 H19A 0.9800 . ?
C19 H19B 0.9800 . ?
C19 H19C 0.9800 . ?
C20 C22 1.5268(18) . ?
C20 C21 1.5273(16) . ?
C20 H20 1.0000 . ?
C21 H21A 0.9800 . ?
C21 H21B 0.9800 . ?
C21 H21C 0.9800 . ?
C22 H22A 0.9800 . ?
C22 H22B 0.9800 . ?
C22 H22C 0.9800 . ?
C23 C27 1.4139(13) . ?
C23 C24 1.4179(12) . ?
C23 C28 1.5235(12) . ?
C24 C25 1.4063(13) . ?
C24 H24 0.9500 . ?
C25 C26 1.4094(14) . ?
C25 H25 0.9500 . ?
C26 C27 1.4223(14) . ?
C26 H26 0.9500 . ?
C27 H27 0.9500 . ?
C28 C38 1.5429(13) . ?
C28 C29 1.5601(13) . ?
C28 C33 1.5654(13) . ?
C29 C30 1.5433(15) . ?
C29 C34 1.5473(14) . ?
C29 H29 1.0000 . ?
C30 C31 1.5394(18) . ?
C30 H30A 0.9900 . ?
C30 H30B 0.9900 . ?
C31 C32 1.5281(19) . ?
C31 C35 1.5347(16) . ?
C31 H31 1.0000 . ?
C32 C33 1.5416(14) . ?
C32 H32A 0.9900 . ?
C32 H32B 0.9900 . ?
C33 C36 1.5399(16) . ?
C33 H33 1.0000 . ?
C34 C37 1.534(2) . ?
C34 H34A 0.9900 . ?
C34 H34B 0.9900 . ?
C35 C37 1.5352(16) . ?
C35 H35A 0.9900 . ?
C35 H35B 0.9900 . ?
C36 C37 1.529(2) . ?
C36 H36A 0.9900 . ?
C36 H36B 0.9900 . ?
C37 H37 1.0000 . ?
C38 C39 1.3505(13) . ?
C39 H39A 0.9500 . ?
C39 H39B 0.9500 . ?

loop_
_geom_torsion_atom_site_label_1
_geom_torsion_atom_site_label_2
_geom_torsion_atom_site_label_3
_geom_torsion_atom_site_label_4
_geom_torsion
_geom_torsion_site_symmetry_1
_geom_torsion_site_symmetry_2
_geom_torsion_site_symmetry_3
_geom_torsion_site_symmetry_4
_geom_torsion_publ_flag
C5 C1 C2 C3 -1.66(10) . . . . ?
C6 C1 C2 C3 -171.04(9) . . . . ?
Ti1 C1 C2 C3 -65.56(6) . . . . ?
C5 C1 C2 Ti1 63.90(6) . . . . ?
C6 C1 C2 Ti1 -105.48(9) . . . . ?
C1 C2 C3 C4 0.56(11) . . . . ?
Ti1 C2 C3 C4 -66.44(7) . . . . ?
C1 C2 C3 Ti1 67.00(6) . . . . ?
C2 C3 C4 C5 0.78(11) . . . . ?
Ti1 C3 C4 C5 -64.55(7) . . . . ?
C2 C3 C4 Ti1 65.33(7) . . . . ?
C3 C4 C5 C1 -1.82(11) . . . . ?
Ti1 C4 C5 C1 -65.46(6) . . . . ?
C3 C4 C5 Ti1 63.65(7) . . . . ?
C2 C1 C5 C4 2.13(10) . . . . ?
C6 C1 C5 C4 172.25(8) . . . . ?
Ti1 C1 C5 C4 65.01(7) . . . . ?
C2 C1 C5 Ti1 -62.88(6) . . . . ?
C6 C1 C5 Ti1 107.24(8) . . . . ?
C2 C1 C6 C16 108.96(10) . . . . ?
C5 C1 C6 C16 -58.86(10) . . . . ?
Ti1 C1 C6 C16 25.04(8) . . . . ?
C2 C1 C6 C11 -10.30(13) . . . . ?
C5 C1 C6 C11 -178.12(8) . . . . ?
Ti1 C1 C6 C11 -94.22(7) . . . . ?
C2 C1 C6 C7 -130.91(9) . . . . ?
C5 C1 C6 C7 61.27(11) . . . . ?
Ti1 C1 C6 C7 145.17(6) . . . . ?
C1 C6 C7 C8 -177.51(8) . . . . ?
C16 C6 C7 C8 -66.59(10) . . . . ?
C11 C6 C7 C8 58.85(10) . . . . ?
C1 C6 C7 C12 63.29(10) . . . . ?
C16 C6 C7 C12 174.21(8) . . . . ?
C11 C6 C7 C12 -60.35(10) . . . . ?
C12 C7 C8 C9 60.81(10) . . . . ?
C6 C7 C8 C9 -59.09(10) . . . . ?
C7 C8 C9 C10 58.03(11) . . . . ?
C7 C8 C9 C13 -62.30(10) . . . . ?
C8 C9 C10 C11 -60.03(11) . . . . ?
C13 C9 C10 C11 59.74(11) . . . . ?
C9 C10 C11 C14 -59.22(10) . . . . ?
C9 C10 C11 C6 61.68(10) . . . . ?
C1 C6 C11 C10 177.73(7) . . . . ?
C16 C6 C11 C10 66.76(9) . . . . ?
C7 C6 C11 C10 -59.38(9) . . . . ?
C1 C6 C11 C14 -63.50(9) . . . . ?
C16 C6 C11 C14 -174.47(7) . . . . ?
C7 C6 C11 C14 59.38(9) . . . . ?
C8 C7 C12 C15 -58.86(10) . . . . ?
C6 C7 C12 C15 62.45(10) . . . . ?
C8 C9 C13 C15 60.44(11) . . . . ?
C10 C9 C13 C15 -59.28(12) . . . . ?
C10 C11 C14 C15 60.53(10) . . . . ?
C6 C11 C14 C15 -59.39(10) . . . . ?
C11 C14 C15 C13 -62.15(10) . . . . ?
C11 C14 C15 C12 58.42(10) . . . . ?
C9 C13 C15 C14 60.36(11) . . . . ?
C9 C13 C15 C12 -59.25(11) . . . . ?
C7 C12 C15 C14 -60.60(10) . . . . ?
C7 C12 C15 C13 59.28(10) . . . . ?
C20 N2 C16 N1 9.49(16) . . . . ?
C20 N2 C16 C6 -162.18(9) . . . . ?
C17 N1 C16 N2 54.44(14) . . . . ?
Ti1 N1 C16 N2 -108.24(10) . . . . ?
C17 N1 C16 C6 -133.45(8) . . . . ?
Ti1 N1 C16 C6 63.87(8) . . . . ?
C1 C6 C16 N2 119.38(9) . . . . ?
C11 C6 C16 N2 -121.43(9) . . . . ?
C7 C6 C16 N2 1.13(12) . . . . ?
C1 C6 C16 N1 -53.78(9) . . . . ?
C11 C6 C16 N1 65.41(9) . . . . ?
C7 C6 C16 N1 -172.03(7) . . . . ?
C16 N1 C17 C18 142.11(8) . . . . ?
Ti1 N1 C17 C18 -57.33(10) . . . . ?
C16 N1 C17 C19 22.48(12) . . . . ?
Ti1 N1 C17 C19 -176.96(7) . . . . ?
C16 N2 C20 C22 101.54(11) . . . . ?
C16 N2 C20 C21 -139.50(11) . . . . ?
C27 C23 C24 C25 -1.13(10) . . . . ?
C28 C23 C24 C25 -176.70(8) . . . . ?
Ti1 C23 C24 C25 -64.31(6) . . . . ?
C27 C23 C24 Ti1 63.17(6) . . . . ?
C28 C23 C24 Ti1 -112.40(8) . . . . ?
C23 C24 C25 C26 0.97(10) . . . . ?
Ti1 C24 C25 C26 -63.25(7) . . . . ?
C23 C24 C25 Ti1 64.21(6) . . . . ?
C24 C25 C26 C27 -0.42(10) . . . . ?
Ti1 C25 C26 C27 -65.07(6) . . . . ?
C24 C25 C26 Ti1 64.66(6) . . . . ?
C24 C23 C27 C26 0.87(10) . . . . ?
C28 C23 C27 C26 176.11(8) . . . . ?
Ti1 C23 C27 C26 65.63(6) . . . . ?
C24 C23 C27 Ti1 -64.76(6) . . . . ?
C28 C23 C27 Ti1 110.48(9) . . . . ?
C25 C26 C27 C23 -0.29(10) . . . . ?
Ti1 C26 C27 C23 -66.93(6) . . . . ?
C25 C26 C27 Ti1 66.64(7) . . . . ?
C27 C23 C28 C38 -99.47(10) . . . . ?
C24 C23 C28 C38 75.06(10) . . . . ?
Ti1 C23 C28 C38 -12.44(8) . . . . ?
C27 C23 C28 C29 20.35(12) . . . . ?
C24 C23 C28 C29 -165.12(8) . . . . ?
Ti1 C23 C28 C29 107.38(7) . . . . ?
C27 C23 C28 C33 137.12(10) . . . . ?
C24 C23 C28 C33 -48.35(11) . . . . ?
Ti1 C23 C28 C33 -135.85(7) . . . . ?
C23 C28 C29 C30 175.06(8) . . . . ?
C38 C28 C29 C30 -69.78(10) . . . . ?
C33 C28 C29 C30 57.31(10) . . . . ?
C23 C28 C29 C34 56.63(11) . . . . ?
C38 C28 C29 C34 171.78(8) . . . . ?
C33 C28 C29 C34 -61.12(10) . . . . ?
C34 C29 C30 C31 58.99(12) . . . . ?
C28 C29 C30 C31 -61.53(11) . . . . ?
C29 C30 C31 C32 59.68(11) . . . . ?
C29 C30 C31 C35 -59.34(12) . . . . ?
C35 C31 C32 C33 64.18(12) . . . . ?
C30 C31 C32 C33 -55.74(11) . . . . ?
C31 C32 C33 C36 -62.93(11) . . . . ?
C31 C32 C33 C28 56.58(12) . . . . ?
C23 C28 C33 C36 -57.73(10) . . . . ?
C38 C28 C33 C36 -173.54(8) . . . . ?
C29 C28 C33 C36 62.00(10) . . . . ?
C23 C28 C33 C32 -176.08(9) . . . . ?
C38 C28 C33 C32 68.12(11) . . . . ?
C29 C28 C33 C32 -56.34(11) . . . . ?
C30 C29 C34 C37 -61.04(11) . . . . ?
C28 C29 C34 C37 59.29(11) . . . . ?
C32 C31 C35 C37 -60.63(15) . . . . ?
C30 C31 C35 C37 59.36(15) . . . . ?
C32 C33 C36 C37 60.43(11) . . . . ?
C28 C33 C36 C37 -62.80(11) . . . . ?
C33 C36 C37 C34 59.79(11) . . . . ?
C33 C36 C37 C35 -59.90(12) . . . . ?
C29 C34 C37 C36 -57.12(11) . . . . ?
C29 C34 C37 C35 63.35(12) . . . . ?
C31 C35 C37 C36 58.88(15) . . . . ?
C31 C35 C37 C34 -61.44(16) . . . . ?
Ti1 N3 C38 C39 152.66(8) . . . . ?
Ti1 N3 C38 C28 -27.66(12) . . . . ?
C23 C28 C38 C39 -159.32(10) . . . . ?
C29 C28 C38 C39 80.96(12) . . . . ?
C33 C28 C38 C39 -40.99(13) . . . . ?
C23 C28 C38 N3 21.04(10) . . . . ?
C29 C28 C38 N3 -98.69(9) . . . . ?
C33 C28 C38 N3 139.36(8) . . . . ?
